data_7154296
loop_
_publ_author_name
'da Silva, Daniel Leite'
'Silva Terra, Bruna'
'Ribeiro Lage, Mateus'
'L\'ucia Tasca G\'ois Ruiz, Ana'
'Capeletti da Silva, Cameron'
'Ernesto de Carvalho, Jo\~ao'
'Walkimar de Mesquita Carneiro, Jos\'e'
'Terra Martins, Felipe'
'Antonio Fernades, Sergio'
'de F\'atima, \^Angelo'

_publ_section_title
;
 Xanthenones: calixarenes-catalyzed syntheses, anticancer activity and
 QSAR studies.
;
_journal_issue 11
_journal_name_full 'Organic &amp; biomolecular chemistry'
_journal_page_first 3280
_journal_page_last 3287
_journal_paper_doi 10.1039/c4ob02611j
_journal_volume 13
_journal_year 2015
_chemical_absolute_configuration unk
_chemical_formula_sum 'C25 H21 F O2'
_chemical_formula_weight 372.42
_space_group_IT_number 1
_symmetry_cell_setting triclinic
_symmetry_space_group_name_Hall 'P 1'
_symmetry_space_group_name_H-M 'P 1'
_atom_sites_solution_hydrogens geom
_atom_sites_solution_primary direct
_atom_sites_solution_secondary difmap
_audit_creation_date 2014-04-30T15:15:49-00:00
_audit_creation_method 'WinGX routine CIF_UPDATE'
_audit_update_record
;
2014-05-14 deposited with the CCDC.
2015-01-13 downloaded from the CCDC.
;
_cell_angle_alpha 93.58(2)
_cell_angle_beta 94.51(2)
_cell_angle_gamma 94.85(5)
_cell_formula_units_Z 2
_cell_length_a 6.0244(4)
_cell_length_b 11.8440(9)
_cell_length_c 13.2700(13)
_cell_measurement_reflns_used 9878
_cell_measurement_temperature 150(2)
_cell_volume 938.26(16)
_computing_cell_refinement 'HKL Scalepack (Otwinowski & Minor 1997)'
_computing_data_collection 'Collect (Bruker AXS BV, 1997-2004)'
_computing_data_reduction 'HKL Denzo and Scalepack (Otwinowski & Minor 1997)'
_computing_structure_refinement 'SHELXL-97 (Sheldrick, 2008)'
_diffrn_ambient_temperature 150(2)
_diffrn_detector_area_resol_mean 9
_diffrn_measured_fraction_theta_full 0.98
_diffrn_measured_fraction_theta_max 0.98
_diffrn_measurement_device '95mm CCD camera on \k-goniostat'
_diffrn_measurement_device_type KappaCCD
_diffrn_measurement_method CCD
_diffrn_orient_matrix_type 'by Bruker AXS Collect from scalepack cell'
_diffrn_orient_matrix_UB_11 -0.0462308
_diffrn_orient_matrix_UB_12 -0.0447253
_diffrn_orient_matrix_UB_13 -0.0243547
_diffrn_orient_matrix_UB_21 -0.141594
_diffrn_orient_matrix_UB_22 0.0024223
_diffrn_orient_matrix_UB_23 0.0286698
_diffrn_orient_matrix_UB_31 -0.0759266
_diffrn_orient_matrix_UB_32 0.038171
_diffrn_orient_matrix_UB_33 -0.0399986
_diffrn_radiation_monochromator graphite
_diffrn_radiation_type MoK\a
_diffrn_radiation_wavelength 0.71073
_diffrn_reflns_av_R_equivalents 0.0618
_diffrn_reflns_av_unetI/netI 0.0709
_diffrn_reflns_limit_h_max 6
_diffrn_reflns_limit_h_min -7
_diffrn_reflns_limit_k_max 14
_diffrn_reflns_limit_k_min -14
_diffrn_reflns_limit_l_max 16
_diffrn_reflns_limit_l_min -16
_diffrn_reflns_number 6497
_diffrn_reflns_theta_full 25.68
_diffrn_reflns_theta_max 25.68
_diffrn_reflns_theta_min 3.09
_exptl_absorpt_coefficient_mu 0.089
_exptl_absorpt_correction_type none
_exptl_crystal_density_diffrn 1.318
_exptl_crystal_density_method 'not measured'
_exptl_crystal_F_000 392
_exptl_crystal_size_max 0.584
_exptl_crystal_size_mid 0.256
_exptl_crystal_size_min 0.168
_refine_diff_density_max 0.563
_refine_diff_density_min -0.363
_refine_diff_density_rms 0.092
_refine_ls_extinction_method none
_refine_ls_goodness_of_fit_ref 1.065
_refine_ls_hydrogen_treatment constr
_refine_ls_matrix_type full
_refine_ls_number_parameters 509
_refine_ls_number_reflns 3497
_refine_ls_number_restraints 3
_refine_ls_restrained_S_all 1.065
_refine_ls_R_factor_all 0.0916
_refine_ls_R_factor_gt 0.0788
_refine_ls_shift/su_max 0
_refine_ls_shift/su_mean 0
_refine_ls_structure_factor_coef Fsqd
_refine_ls_weighting_details 'calc w=1/[\s^2^(Fo^2^)+(0.1702P)^2^+0.4928P] where P=(Fo^2^+2Fc^2^)/3'
_refine_ls_weighting_scheme calc
_refine_ls_wR_factor_gt 0.2235
_refine_ls_wR_factor_ref 0.2343
_reflns_number_gt 3042
_reflns_number_total 3497
_reflns_threshold_expression >2\s(I)
_cod_data_source_file c4ob02611j3.cif
_cod_data_source_block Xna02
_cod_depositor_comments 'Adding full bibliography for 7154296.cif.'
_cod_original_cell_volume 938.27(16)
_cod_original_sg_symbol_H-M P1
_cod_original_formula_sum 'C25 H21 F1 O2'
_cod_database_code 7154296

loop_
_symmetry_equiv_pos_as_xyz
'x, y, z'

loop_
_atom_site_label
_atom_site_type_symbol
_atom_site_fract_x
_atom_site_fract_y
_atom_site_fract_z
_atom_site_U_iso_or_equiv
_atom_site_adp_type
_atom_site_occupancy
_atom_site_symmetry_multiplicity
_atom_site_calc_flag
_atom_site_refinement_flags
O2B O -0.1273(7) -0.0325(4) 0.5187(3) 0.0331(9) Uani 1 1 d .
O2A O -0.5768(7) -0.1488(4) 0.7284(3) 0.0327(9) Uani 1 1 d .
F1A F -0.7986(8) -0.5513(4) 1.1193(3) 0.0520(11) Uani 1 1 d .
F1B F -0.3104(7) 0.4651(4) 0.2202(3) 0.0511(11) Uani 1 1 d .
O1A O -1.2855(7) -0.3276(4) 0.7793(3) 0.0377(10) Uani 1 1 d .
C8B C -0.2515(9) 0.1424(5) 0.5905(4) 0.0288(12) Uani 1 1 d .
O1B O -0.8204(7) 0.0626(4) 0.3740(3) 0.0383(10) Uani 1 1 d .
C9A C -0.5677(10) -0.0792(5) 0.8184(5) 0.0320(13) Uani 1 1 d .
C8A C -0.7292(9) -0.0900(5) 0.8857(4) 0.0277(12) Uani 1 1 d .
C9B C -0.1027(9) 0.0626(5) 0.5902(4) 0.0292(12) Uani 1 1 d .
C7A C -0.9125(10) -0.1850(5) 0.8717(4) 0.0294(12) Uani 1 1 d .
H7A H -1.0568 -0.1534 0.8854 0.035 Uiso 1 1 calc R
C13A C -0.7124(10) -0.0049(5) 0.9698(5) 0.0336(13) Uani 1 1 d .
C5A C -0.7661(10) -0.2190(5) 0.7020(5) 0.0307(12) Uani 1 1 d .
C15A C -0.8612(11) 0.0784(6) 1.1189(5) 0.0384(14) Uani 1 1 d .
H15A H -0.9709 0.0781 1.1666 0.046 Uiso 1 1 calc R
C6B C -0.4736(10) 0.0269(5) 0.4506(5) 0.0313(13) Uani 1 1 d .
C7B C -0.4444(10) 0.1408(5) 0.5091(5) 0.0304(12) Uani 1 1 d .
H7B H -0.5845 0.1533 0.5423 0.036 Uiso 1 1 calc R
C17A C -0.5195(13) 0.1645(6) 1.0640(5) 0.0446(16) Uani 1 1 d .
H17A H -0.3975 0.2215 1.0734 0.054 Uiso 1 1 calc R
C2B C -0.6930(10) -0.1144(5) 0.3168(5) 0.0339(13) Uani 1 1 d .
H2B1 H -0.785 -0.1061 0.253 0.041 Uiso 1 1 calc R
H2B2 H -0.773 -0.173 0.3539 0.041 Uiso 1 1 calc R
C10B C 0.0856(10) 0.0643(5) 0.6587(5) 0.0351(13) Uani 1 1 d .
H10B H 0.1854 0.0067 0.6535 0.042 Uiso 1 1 calc R
C2A C -1.1465(10) -0.3575(6) 0.6160(5) 0.0346(13) Uani 1 1 d .
H2A1 H -1.219 -0.3042 0.5722 0.041 Uiso 1 1 calc R
H2A2 H -1.244 -0.4296 0.6102 0.041 Uiso 1 1 calc R
C10A C -0.3858(10) 0.0040(5) 0.8294(5) 0.0347(13) Uani 1 1 d .
H10A H -0.277 0.0059 0.7813 0.042 Uiso 1 1 calc R
C12B C -0.0305(10) 0.2324(5) 0.7433(5) 0.0322(13) Uani 1 1 d .
C12A C -0.5324(10) 0.0806(5) 0.9808(5) 0.0340(13) Uani 1 1 d .
C4A C -0.7672(11) -0.2708(5) 0.5958(5) 0.0346(13) Uani 1 1 d .
H4A1 H -0.6132 -0.2872 0.5827 0.042 Uiso 1 1 calc R
H4A2 H -0.8151 -0.2152 0.5477 0.042 Uiso 1 1 calc R
C18B C -0.4032(10) 0.2331(5) 0.4353(5) 0.0326(13) Uani 1 1 d .
C16B C -0.1483(11) 0.3974(5) 0.8338(5) 0.0374(14) Uani 1 1 d .
H16B H -0.1255 0.4543 0.8882 0.045 Uiso 1 1 calc R
C11A C -0.3676(11) 0.0827(6) 0.9108(5) 0.0397(14) Uani 1 1 d .
H11A H -0.2438 0.1386 0.92 0.048 Uiso 1 1 calc R
C14A C -0.8790(10) -0.0039(5) 1.0398(5) 0.0345(13) Uani 1 1 d .
H14A H -1.0027 -0.06 1.0321 0.041 Uiso 1 1 calc R
C19B C -0.5597(10) 0.3115(5) 0.4161(5) 0.0327(13) Uani 1 1 d .
H19B H -0.6888 0.3108 0.4529 0.039 Uiso 1 1 calc R
C6A C -0.9318(9) -0.2358(5) 0.7633(5) 0.0306(12) Uani 1 1 d .
C15B C -0.3398(11) 0.3947(5) 0.7645(5) 0.0369(14) Uani 1 1 d .
H15B H -0.4454 0.4491 0.7727 0.044 Uiso 1 1 calc R
C14B C -0.3721(10) 0.3133(5) 0.6856(5) 0.0338(13) Uani 1 1 d .
H14B H -0.5002 0.3123 0.6389 0.041 Uiso 1 1 calc R
C1A C -1.1310(10) -0.3086(5) 0.7247(5) 0.0321(13) Uani 1 1 d .
C21B C -0.3413(12) 0.3890(5) 0.2921(5) 0.0385(14) Uani 1 1 d .
C20B C -0.5296(11) 0.3904(6) 0.3442(5) 0.0366(14) Uani 1 1 d .
H20B H -0.6359 0.4437 0.3314 0.044 Uiso 1 1 calc R
C5B C -0.3168(10) -0.0479(5) 0.4543(5) 0.0320(13) Uani 1 1 d .
C4B C -0.3242(11) -0.1573(5) 0.3903(5) 0.0346(13) Uani 1 1 d .
H4B1 H -0.3844 -0.2202 0.4288 0.042 Uiso 1 1 calc R
H4B2 H -0.1701 -0.1719 0.3757 0.042 Uiso 1 1 calc R
C1B C -0.6723(10) -0.0024(5) 0.3803(4) 0.0323(13) Uani 1 1 d .
C19A C -1.0325(10) -0.3113(5) 1.0099(4) 0.0326(13) Uani 1 1 d .
H19A H -1.1589 -0.2691 1.0148 0.039 Uiso 1 1 calc R
C13B C -0.2177(10) 0.2303(5) 0.6720(5) 0.0310(12) Uani 1 1 d .
C18A C -0.8749(11) -0.2811(5) 0.9423(5) 0.0330(13) Uani 1 1 d .
C23A C -0.6909(11) -0.3434(5) 0.9366(4) 0.0331(13) Uani 1 1 d .
H23A H -0.5816 -0.3232 0.8915 0.04 Uiso 1 1 calc R
C16A C -0.6814(12) 0.1624(6) 1.1290(5) 0.0418(15) Uani 1 1 d .
H16A H -0.6729 0.2196 1.183 0.05 Uiso 1 1 calc R
C23B C -0.2148(10) 0.2352(5) 0.3809(5) 0.0335(13) Uani 1 1 d .
H23B H -0.1073 0.1825 0.3935 0.04 Uiso 1 1 calc R
C24A C -0.8222(11) -0.4768(5) 0.6320(5) 0.0397(15) Uani 1 1 d .
H24A H -0.9256 -0.5457 0.6212 0.06 Uiso 1 1 calc R
H24B H -0.7979 -0.4545 0.7047 0.06 Uiso 1 1 calc R
H24C H -0.6792 -0.4916 0.6056 0.06 Uiso 1 1 calc R
C17B C 0.0029(11) 0.3200(5) 0.8238(5) 0.0384(14) Uani 1 1 d .
H17B H 0.1318 0.3238 0.8705 0.046 Uiso 1 1 calc R
C11B C 0.1242(10) 0.1495(5) 0.7329(5) 0.0356(14) Uani 1 1 d .
H11B H 0.2555 0.1536 0.778 0.043 Uiso 1 1 calc R
C20A C -1.0072(12) -0.4029(6) 1.0705(5) 0.0396(14) Uani 1 1 d .
H20A H -1.1145 -0.4236 1.1163 0.047 Uiso 1 1 calc R
C24B C -0.3561(12) -0.0752(6) 0.2194(5) 0.0413(15) Uani 1 1 d .
H24D H -0.2145 -0.1028 0.2014 0.062 Uiso 1 1 calc R
H24E H -0.3272 0.001 0.2536 0.062 Uiso 1 1 calc R
H24F H -0.4555 -0.072 0.1577 0.062 Uiso 1 1 calc R
C22B C -0.1812(11) 0.3136(5) 0.3081(5) 0.0381(14) Uani 1 1 d .
H22B H -0.0528 0.3151 0.2708 0.046 Uiso 1 1 calc R
C22A C -0.6638(11) -0.4342(6) 0.9956(5) 0.0358(14) Uani 1 1 d .
H22A H -0.5381 -0.4769 0.9907 0.043 Uiso 1 1 calc R
C25A C -0.9523(13) -0.4147(6) 0.4639(5) 0.0421(15) Uani 1 1 d .
H25A H -0.8054 -0.4145 0.4369 0.063 Uiso 1 1 calc R
H25B H -1.0405 -0.3606 0.4292 0.063 Uiso 1 1 calc R
H25C H -1.0302 -0.491 0.4529 0.063 Uiso 1 1 calc R
C3A C -0.9223(11) -0.3804(6) 0.5763(5) 0.0359(13) Uani 1 1 d .
C21A C -0.8221(12) -0.4615(5) 1.0612(5) 0.0378(15) Uani 1 1 d .
C25B C -0.5037(13) -0.2751(6) 0.2401(6) 0.0476(17) Uani 1 1 d .
H25D H -0.6031 -0.2752 0.178 0.071 Uiso 1 1 calc R
H25E H -0.5717 -0.3265 0.2864 0.071 Uiso 1 1 calc R
H25F H -0.3597 -0.3007 0.2233 0.071 Uiso 1 1 calc R
C3B C -0.4675(11) -0.1562(5) 0.2905(5) 0.0350(13) Uani 1 1 d .

loop_
_atom_site_aniso_label
_atom_site_aniso_U_11
_atom_site_aniso_U_22
_atom_site_aniso_U_33
_atom_site_aniso_U_23
_atom_site_aniso_U_13
_atom_site_aniso_U_12
O2B 0.033(2) 0.033(2) 0.033(2) 0.0000(17) -0.0037(17) 0.0078(17)
O2A 0.031(2) 0.037(2) 0.031(2) 0.0021(17) 0.0069(17) -0.0001(17)
F1A 0.060(3) 0.044(2) 0.053(2) 0.0224(19) 0.002(2) 0.0032(18)
F1B 0.060(3) 0.047(2) 0.052(2) 0.0258(19) 0.013(2) 0.0079(19)
O1A 0.035(2) 0.040(2) 0.037(2) -0.0012(19) 0.0081(19) -0.0004(18)
C8B 0.025(3) 0.036(3) 0.027(3) 0.010(2) 0.003(2) 0.001(2)
O1B 0.036(2) 0.041(2) 0.038(2) 0.0002(19) 0.0000(18) 0.0090(19)
C9A 0.024(3) 0.039(3) 0.035(3) 0.011(3) 0.004(2) 0.006(2)
C8A 0.022(3) 0.030(3) 0.031(3) 0.003(2) 0.001(2) 0.001(2)
C9B 0.028(3) 0.031(3) 0.029(3) 0.007(2) 0.007(2) 0.005(2)
C7A 0.029(3) 0.032(3) 0.027(3) 0.003(2) 0.003(2) 0.003(2)
C13A 0.027(3) 0.038(3) 0.037(3) 0.012(3) 0.001(2) 0.002(2)
C5A 0.026(3) 0.031(3) 0.035(3) 0.003(2) 0.000(2) 0.000(2)
C15A 0.041(3) 0.043(3) 0.032(3) 0.003(3) 0.004(3) 0.006(3)
C6B 0.025(3) 0.039(3) 0.030(3) 0.006(2) 0.002(2) 0.000(2)
C7B 0.024(3) 0.036(3) 0.032(3) 0.002(2) 0.004(2) 0.004(2)
C17A 0.050(4) 0.039(4) 0.043(4) 0.004(3) -0.006(3) -0.006(3)
C2B 0.028(3) 0.031(3) 0.042(3) 0.000(3) 0.000(2) -0.001(2)
C10B 0.030(3) 0.037(3) 0.039(3) 0.012(3) 0.002(2) 0.004(2)
C2A 0.027(3) 0.042(3) 0.034(3) -0.001(3) 0.001(2) 0.006(2)
C10A 0.030(3) 0.035(3) 0.039(3) 0.004(3) 0.005(2) -0.001(2)
C12B 0.030(3) 0.036(3) 0.032(3) 0.009(2) 0.004(2) 0.003(2)
C12A 0.034(3) 0.038(3) 0.030(3) 0.005(2) 0.005(2) 0.001(3)
C4A 0.042(3) 0.036(3) 0.026(3) 0.001(2) 0.004(3) 0.008(3)
C18B 0.033(3) 0.033(3) 0.032(3) 0.000(2) -0.001(2) 0.003(2)
C16B 0.047(4) 0.031(3) 0.033(3) 0.003(3) 0.002(3) 0.000(3)
C11A 0.034(3) 0.047(4) 0.039(4) 0.011(3) 0.003(3) 0.002(3)
C14A 0.035(3) 0.032(3) 0.036(3) 0.004(3) 0.001(3) 0.002(2)
C19B 0.035(3) 0.033(3) 0.030(3) -0.003(2) -0.001(2) 0.004(2)
C6A 0.027(3) 0.034(3) 0.032(3) 0.003(2) 0.003(2) 0.005(2)
C15B 0.044(4) 0.031(3) 0.037(3) 0.005(2) 0.004(3) 0.004(3)
C14B 0.036(3) 0.035(3) 0.031(3) 0.004(3) 0.001(2) 0.007(3)
C1A 0.033(3) 0.034(3) 0.030(3) 0.002(2) 0.000(2) 0.007(2)
C21B 0.047(4) 0.032(3) 0.036(3) 0.007(3) 0.005(3) -0.001(3)
C20B 0.039(3) 0.035(3) 0.035(3) 0.003(3) -0.002(3) 0.003(3)
C5B 0.034(3) 0.032(3) 0.031(3) 0.003(2) 0.002(2) 0.006(2)
C4B 0.037(3) 0.033(3) 0.036(3) 0.007(2) 0.010(3) 0.006(2)
C1B 0.031(3) 0.039(3) 0.026(3) 0.004(2) 0.003(2) 0.003(3)
C19A 0.035(3) 0.034(3) 0.029(3) 0.004(2) 0.008(2) 0.001(2)
C13B 0.033(3) 0.030(3) 0.031(3) 0.005(2) 0.005(2) 0.002(2)
C18A 0.037(3) 0.032(3) 0.031(3) 0.003(2) 0.005(2) 0.003(2)
C23A 0.037(3) 0.035(3) 0.028(3) 0.001(2) 0.003(2) 0.001(2)
C16A 0.046(4) 0.040(3) 0.036(4) -0.002(3) 0.002(3) -0.007(3)
C23B 0.033(3) 0.032(3) 0.036(3) 0.004(2) 0.007(2) 0.003(2)
C24A 0.038(3) 0.033(3) 0.050(4) 0.004(3) 0.007(3) 0.007(3)
C17B 0.043(4) 0.031(3) 0.038(3) 0.005(3) -0.006(3) -0.008(3)
C11B 0.031(3) 0.039(3) 0.037(3) 0.011(3) 0.000(3) 0.002(2)
C20A 0.042(3) 0.041(3) 0.035(3) 0.002(3) 0.011(3) -0.010(3)
C24B 0.042(3) 0.051(4) 0.032(3) 0.006(3) 0.003(3) 0.005(3)
C22B 0.038(3) 0.036(3) 0.041(3) 0.007(3) 0.006(3) 0.004(3)
C22A 0.031(3) 0.037(3) 0.040(3) 0.003(3) 0.002(3) 0.006(2)
C25A 0.053(4) 0.046(4) 0.028(3) -0.003(3) 0.007(3) 0.010(3)
C3A 0.040(3) 0.040(3) 0.029(3) 0.001(2) 0.002(2) 0.011(3)
C21A 0.052(4) 0.028(3) 0.032(3) 0.003(2) -0.006(3) 0.000(3)
C25B 0.047(4) 0.035(3) 0.057(4) -0.009(3) 0.004(3) -0.003(3)
C3B 0.035(3) 0.038(3) 0.032(3) -0.004(3) 0.003(2) 0.006(3)

loop_
_atom_type_symbol
_atom_type_description
_atom_type_scat_dispersion_real
_atom_type_scat_dispersion_imag
_atom_type_scat_source
C C 0.0033 0.0016 'International Tables Vol C Tables 4.2.6.8 and 6.1.1.4'
H H 0 0 'International Tables Vol C Tables 4.2.6.8 and 6.1.1.4'
O O 0.0106 0.006 'International Tables Vol C Tables 4.2.6.8 and 6.1.1.4'
F F 0.0171 0.0103 'International Tables Vol C Tables 4.2.6.8 and 6.1.1.4'

loop_
_geom_angle_atom_site_label_1
_geom_angle_atom_site_label_2
_geom_angle_atom_site_label_3
_geom_angle
C5B O2B C9B 118.0(4)
C5A O2A C9A 117.9(4)
C9B C8B C13B 116.7(5)
C9B C8B C7B 122.1(5)
C13B C8B C7B 121.1(5)
C8A C9A O2A 122.2(5)
C8A C9A C10A 124.4(6)
O2A C9A C10A 113.4(5)
C9A C8A C13A 116.4(5)
C9A C8A C7A 121.3(5)
C13A C8A C7A 122.3(5)
C8B C9B C10B 124.5(6)
C8B C9B O2B 122.1(5)
C10B C9B O2B 113.4(5)
C8A C7A C6A 109.8(5)
C8A C7A C18A 113.2(5)
C6A C7A C18A 108.0(5)
C8A C7A H7A 108.6
C6A C7A H7A 108.6
C18A C7A H7A 108.6
C12A C13A C14A 119.3(6)
C12A C13A C8A 119.8(5)
C14A C13A C8A 120.8(5)
C6A C5A O2A 123.5(5)
C6A C5A C4A 125.3(5)
O2A C5A C4A 111.2(5)
C14A C15A C16A 120.0(6)
C14A C15A H15A 120
C16A C15A H15A 120
C5B C6B C1B 117.4(6)
C5B C6B C7B 123.0(5)
C1B C6B C7B 119.4(5)
C6B C7B C8B 109.4(5)
C6B C7B C18B 108.8(5)
C8B C7B C18B 111.7(5)
C6B C7B H7B 109
C8B C7B H7B 109
C18B C7B H7B 109
C16A C17A C12A 119.8(6)
C16A C17A H17A 120.1
C12A C17A H17A 120.1
C1B C2B C3B 114.2(5)
C1B C2B H2B1 108.7
C3B C2B H2B1 108.7
C1B C2B H2B2 108.7
C3B C2B H2B2 108.7
H2B1 C2B H2B2 107.6
C11B C10B C9B 119.0(6)
C11B C10B H10B 120.5
C9B C10B H10B 120.5
C1A C2A C3A 114.6(5)
C1A C2A H2A1 108.6
C3A C2A H2A1 108.6
C1A C2A H2A2 108.6
C3A C2A H2A2 108.6
H2A1 C2A H2A2 107.6
C11A C10A C9A 118.9(6)
C11A C10A H10A 120.6
C9A C10A H10A 120.6
C13B C12B C11B 119.6(6)
C13B C12B C17B 119.4(5)
C11B C12B C17B 121.0(6)
C11A C12A C13A 120.3(6)
C11A C12A C17A 120.7(6)
C13A C12A C17A 119.0(6)
C5A C4A C3A 112.8(5)
C5A C4A H4A1 109
C3A C4A H4A1 109
C5A C4A H4A2 109
C3A C4A H4A2 109
H4A1 C4A H4A2 107.8
C23B C18B C19B 118.8(6)
C23B C18B C7B 119.9(5)
C19B C18B C7B 121.1(6)
C17B C16B C15B 121.0(6)
C17B C16B H16B 119.5
C15B C16B H16B 119.5
C10A C11A C12A 120.2(6)
C10A C11A H11A 119.9
C12A C11A H11A 119.9
C15A C14A C13A 120.0(6)
C15A C14A H14A 120
C13A C14A H14A 120
C20B C19B C18B 121.1(6)
C20B C19B H19B 119.4
C18B C19B H19B 119.4
C5A C6A C1A 118.4(5)
C5A C6A C7A 122.0(5)
C1A C6A C7A 119.6(5)
C14B C15B C16B 119.6(6)
C14B C15B H15B 120.2
C16B C15B H15B 120.2
C15B C14B C13B 121.4(6)
C15B C14B H14B 119.3
C13B C14B H14B 119.3
O1A C1A C6A 120.4(5)
O1A C1A C2A 121.1(5)
C6A C1A C2A 118.5(5)
F1B C21B C20B 118.8(6)
F1B C21B C22B 117.9(6)
C20B C21B C22B 123.3(6)
C21B C20B C19B 118.0(6)
C21B C20B H20B 121
C19B C20B H20B 121
C6B C5B O2B 123.3(5)
C6B C5B C4B 125.8(5)
O2B C5B C4B 110.9(5)
C5B C4B C3B 112.7(5)
C5B C4B H4B1 109
C3B C4B H4B1 109
C5B C4B H4B2 109
C3B C4B H4B2 109
H4B1 C4B H4B2 107.8
O1B C1B C6B 120.1(6)
O1B C1B C2B 120.9(5)
C6B C1B C2B 119.0(5)
C18A C19A C20A 121.1(6)
C18A C19A H19A 119.4
C20A C19A H19A 119.4
C12B C13B C14B 118.3(5)
C12B C13B C8B 119.5(5)
C14B C13B C8B 122.1(5)
C23A C18A C19A 118.5(6)
C23A C18A C7A 121.0(5)
C19A C18A C7A 120.4(6)
C22A C23A C18A 121.1(6)
C22A C23A H23A 119.4
C18A C23A H23A 119.4
C17A C16A C15A 121.8(6)
C17A C16A H16A 119.1
C15A C16A H16A 119.1
C18B C23B C22B 121.1(6)
C18B C23B H23B 119.5
C22B C23B H23B 119.5
C3A C24A H24A 109.5
C3A C24A H24B 109.5
H24A C24A H24B 109.5
C3A C24A H24C 109.5
H24A C24A H24C 109.5
H24B C24A H24C 109.5
C16B C17B C12B 120.3(6)
C16B C17B H17B 119.9
C12B C17B H17B 119.9
C10B C11B C12B 120.3(6)
C10B C11B H11B 119.8
C12B C11B H11B 119.8
C21A C20A C19A 117.7(6)
C21A C20A H20A 121.2
C19A C20A H20A 121.2
C3B C24B H24D 109.5
C3B C24B H24E 109.5
H24D C24B H24E 109.5
C3B C24B H24F 109.5
H24D C24B H24F 109.5
H24E C24B H24F 109.5
C21B C22B C23B 117.7(6)
C21B C22B H22B 121.2
C23B C22B H22B 121.2
C21A C22A C23A 118.8(6)
C21A C22A H22A 120.6
C23A C22A H22A 120.6
C3A C25A H25A 109.5
C3A C25A H25B 109.5
H25A C25A H25B 109.5
C3A C25A H25C 109.5
H25A C25A H25C 109.5
H25B C25A H25C 109.5
C25A C3A C2A 110.4(5)
C25A C3A C4A 109.9(6)
C2A C3A C4A 107.6(5)
C25A C3A C24A 108.8(5)
C2A C3A C24A 109.9(5)
C4A C3A C24A 110.2(5)
F1A C21A C20A 117.7(6)
F1A C21A C22A 119.4(6)
C20A C21A C22A 122.8(6)
C3B C25B H25D 109.5
C3B C25B H25E 109.5
H25D C25B H25E 109.5
C3B C25B H25F 109.5
H25D C25B H25F 109.5
H25E C25B H25F 109.5
C25B C3B C4B 109.5(6)
C25B C3B C24B 109.9(6)
C4B C3B C24B 111.0(6)
C25B C3B C2B 110.1(5)
C4B C3B C2B 106.8(5)
C24B C3B C2B 109.6(6)

loop_
_geom_bond_atom_site_label_1
_geom_bond_atom_site_label_2
_geom_bond_distance
O2B C5B 1.363(7)
O2B C9B 1.417(7)
O2A C5A 1.362(7)
O2A C9A 1.403(8)
F1A C21A 1.362(7)
F1B C21B 1.365(7)
O1A C1A 1.239(8)
C8B C9B 1.357(8)
C8B C13B 1.443(8)
C8B C7B 1.521(8)
O1B C1B 1.228(7)
C9A C8A 1.375(8)
C9A C10A 1.402(9)
C8A C13A 1.448(9)
C8A C7A 1.500(8)
C9B C10B 1.394(8)
C7A C6A 1.515(8)
C7A C18A 1.539(8)
C7A H7A 1
C13A C12A 1.412(8)
C13A C14A 1.420(9)
C5A C6A 1.347(8)
C5A C4A 1.501(8)
C15A C14A 1.379(9)
C15A C16A 1.400(10)
C15A H15A 0.95
C6B C5B 1.349(9)
C6B C1B 1.462(8)
C6B C7B 1.503(9)
C7B C18B 1.531(9)
C7B H7B 1
C17A C16A 1.352(10)
C17A C12A 1.431(9)
C17A H17A 0.95
C2B C1B 1.516(9)
C2B C3B 1.542(9)
C2B H2B1 0.99
C2B H2B2 0.99
C10B C11B 1.357(10)
C10B H10B 0.95
C2A C1A 1.513(9)
C2A C3A 1.527(9)
C2A H2A1 0.99
C2A H2A2 0.99
C10A C11A 1.373(9)
C10A H10A 0.95
C12B C13B 1.411(8)
C12B C11B 1.418(9)
C12B C17B 1.432(9)
C12A C11A 1.412(9)
C4A C3A 1.530(9)
C4A H4A1 0.99
C4A H4A2 0.99
C18B C23B 1.392(9)
C18B C19B 1.398(9)
C16B C17B 1.354(10)
C16B C15B 1.414(9)
C16B H16B 0.95
C11A H11A 0.95
C14A H14A 0.95
C19B C20B 1.388(9)
C19B H19B 0.95
C6A C1A 1.456(8)
C15B C14B 1.369(9)
C15B H15B 0.95
C14B C13B 1.423(8)
C14B H14B 0.95
C21B C20B 1.375(10)
C21B C22B 1.382(9)
C20B H20B 0.95
C5B C4B 1.500(9)
C4B C3B 1.524(9)
C4B H4B1 0.99
C4B H4B2 0.99
C19A C18A 1.397(8)
C19A C20A 1.401(9)
C19A H19A 0.95
C18A C23A 1.386(9)
C23A C22A 1.382(9)
C23A H23A 0.95
C16A H16A 0.95
C23B C22B 1.396(9)
C23B H23B 0.95
C24A C3A 1.538(9)
C24A H24A 0.98
C24A H24B 0.98
C24A H24C 0.98
C17B H17B 0.95
C11B H11B 0.95
C20A C21A 1.372(10)
C20A H20A 0.95
C24B C3B 1.538(10)
C24B H24D 0.98
C24B H24E 0.98
C24B H24F 0.98
C22B H22B 0.95
C22A C21A 1.374(9)
C22A H22A 0.95
C25A C3A 1.513(8)
C25A H25A 0.98
C25A H25B 0.98
C25A H25C 0.98
C25B C3B 1.512(9)
C25B H25D 0.98
C25B H25E 0.98
C25B H25F 0.98

loop_
_geom_torsion_atom_site_label_1
_geom_torsion_atom_site_label_2
_geom_torsion_atom_site_label_3
_geom_torsion_atom_site_label_4
_geom_torsion
C5A O2A C9A C8A 8.3(8)
C5A O2A C9A C10A -168.9(5)
O2A C9A C8A C13A -173.5(5)
C10A C9A C8A C13A 3.4(8)
O2A C9A C8A C7A 6.4(8)
C10A C9A C8A C7A -176.8(6)
C13B C8B C9B C10B -4.3(9)
C7B C8B C9B C10B 175.4(5)
C13B C8B C9B O2B 175.2(5)
C7B C8B C9B O2B -5.1(8)
C5B O2B C9B C8B -5.5(8)
C5B O2B C9B C10B 174.0(5)
C9A C8A C7A C6A -18.1(7)
C13A C8A C7A C6A 161.7(5)
C9A C8A C7A C18A 102.6(6)
C13A C8A C7A C18A -77.5(7)
C9A C8A C13A C12A -2.1(8)
C7A C8A C13A C12A 178.1(5)
C9A C8A C13A C14A 175.8(5)
C7A C8A C13A C14A -4.0(9)
C9A O2A C5A C6A -8.8(8)
C9A O2A C5A C4A 169.3(5)
C5B C6B C7B C8B -15.4(8)
C1B C6B C7B C8B 169.3(5)
C5B C6B C7B C18B 106.8(7)
C1B C6B C7B C18B -68.4(7)
C9B C8B C7B C6B 14.5(8)
C13B C8B C7B C6B -165.9(5)
C9B C8B C7B C18B -106.0(6)
C13B C8B C7B C18B 73.6(7)
C8B C9B C10B C11B 1.4(9)
O2B C9B C10B C11B -178.1(5)
C8A C9A C10A C11A -1.8(9)
O2A C9A C10A C11A 175.3(5)
C14A C13A C12A C11A -178.6(6)
C8A C13A C12A C11A -0.7(9)
C14A C13A C12A C17A 1.6(9)
C8A C13A C12A C17A 179.5(6)
C16A C17A C12A C11A 178.7(6)
C16A C17A C12A C13A -1.6(10)
C6A C5A C4A C3A -23.8(9)
O2A C5A C4A C3A 158.1(5)
C6B C7B C18B C23B -62.5(7)
C8B C7B C18B C23B 58.4(7)
C6B C7B C18B C19B 113.1(6)
C8B C7B C18B C19B -126.0(6)
C9A C10A C11A C12A -1.3(9)
C13A C12A C11A C10A 2.4(9)
C17A C12A C11A C10A -177.8(6)
C16A C15A C14A C13A 1.4(9)
C12A C13A C14A C15A -1.5(9)
C8A C13A C14A C15A -179.4(6)
C23B C18B C19B C20B 0.0(9)
C7B C18B C19B C20B -175.6(5)
O2A C5A C6A C1A 177.0(5)
C4A C5A C6A C1A -0.8(9)
O2A C5A C6A C7A -5.3(9)
C4A C5A C6A C7A 176.8(6)
C8A C7A C6A C5A 17.9(7)
C18A C7A C6A C5A -106.0(6)
C8A C7A C6A C1A -164.5(5)
C18A C7A C6A C1A 71.6(6)
C17B C16B C15B C14B -0.6(10)
C16B C15B C14B C13B 0.6(9)
C5A C6A C1A O1A 178.8(6)
C7A C6A C1A O1A 1.1(8)
C5A C6A C1A C2A -2.7(8)
C7A C6A C1A C2A 179.6(5)
C3A C2A C1A O1A -150.2(6)
C3A C2A C1A C6A 31.3(8)
F1B C21B C20B C19B 179.2(6)
C22B C21B C20B C19B -0.2(9)
C18B C19B C20B C21B 0.2(9)
C1B C6B C5B O2B -177.9(5)
C7B C6B C5B O2B 6.7(9)
C1B C6B C5B C4B 2.0(9)
C7B C6B C5B C4B -173.3(6)
C9B O2B C5B C6B 4.8(8)
C9B O2B C5B C4B -175.2(5)
C6B C5B C4B C3B 24.9(9)
O2B C5B C4B C3B -155.2(5)
C5B C6B C1B O1B 179.9(6)
C7B C6B C1B O1B -4.6(9)
C5B C6B C1B C2B 0.6(8)
C7B C6B C1B C2B 176.2(5)
C3B C2B C1B O1B 150.6(6)
C3B C2B C1B C6B -30.1(8)
C11B C12B C13B C14B 178.9(6)
C17B C12B C13B C14B -2.6(8)
C11B C12B C13B C8B 1.2(8)
C17B C12B C13B C8B 179.8(6)
C15B C14B C13B C12B 1.0(9)
C15B C14B C13B C8B 178.6(6)
C9B C8B C13B C12B 2.8(8)
C7B C8B C13B C12B -176.8(5)
C9B C8B C13B C14B -174.8(5)
C7B C8B C13B C14B 5.6(9)
C20A C19A C18A C23A -0.4(9)
C20A C19A C18A C7A 176.3(6)
C8A C7A C18A C23A -62.0(7)
C6A C7A C18A C23A 59.8(7)
C8A C7A C18A C19A 121.4(6)
C6A C7A C18A C19A -116.8(6)
C19A C18A C23A C22A 0.7(9)
C7A C18A C23A C22A -176.0(5)
C12A C17A C16A C15A 1.4(11)
C14A C15A C16A C17A -1.3(11)
C19B C18B C23B C22B -0.2(9)
C7B C18B C23B C22B 175.6(6)
C15B C16B C17B C12B -1.0(10)
C13B C12B C17B C16B 2.6(9)
C11B C12B C17B C16B -178.9(6)
C9B C10B C11B C12B 2.9(9)
C13B C12B C11B C10B -4.2(9)
C17B C12B C11B C10B 177.3(6)
C18A C19A C20A C21A 0.2(9)
F1B C21B C22B C23B -179.3(6)
C20B C21B C22B C23B 0.1(10)
C18B C23B C22B C21B 0.1(9)
C18A C23A C22A C21A -0.7(9)
C1A C2A C3A C25A -172.8(6)
C1A C2A C3A C4A -52.8(7)
C1A C2A C3A C24A 67.2(7)
C5A C4A C3A C25A 168.4(5)
C5A C4A C3A C2A 48.2(7)
C5A C4A C3A C24A -71.7(7)
C19A C20A C21A F1A -179.3(5)
C19A C20A C21A C22A -0.2(9)
C23A C22A C21A F1A 179.5(5)
C23A C22A C21A C20A 0.4(9)
C5B C4B C3B C25B -169.0(5)
C5B C4B C3B C24B 69.5(7)
C5B C4B C3B C2B -49.8(7)
C1B C2B C3B C25B 172.1(6)
C1B C2B C3B C4B 53.4(7)
C1B C2B C3B C24B -66.8(7)
